data_1517464
loop_
_publ_author_name
'Simelane, Sandile B.'
'Kinfe, Henok H.'
'Muller, Alfred'
'Williams, D Bradley G'

_publ_section_title
;
 Aluminum Triflate Catalyzed Tandem Reactions of d-Galactal: Toward Chiral
 Benzopyrans, Chromenes, and Chromans.
;
_journal_issue 17
_journal_name_full 'Organic letters'
_journal_page_first 4543
_journal_paper_doi 10.1021/ol502305j
_journal_volume 16
_journal_year 2014
_chemical_absolute_configuration ad
_chemical_formula_moiety 'C24 H26 O9'
_chemical_formula_sum 'C24 H26 O9'
_chemical_formula_weight 458.45
_chemical_name_systematic
; 
 ? 
;
_space_group_crystal_system orthorhombic
_space_group_IT_number 19
_space_group_name_Hall 'P 2ac 2ab'
_space_group_name_H-M_alt 'P 21 21 21'
_symmetry_space_group_name_Hall 'P 2ac 2ab'
_symmetry_space_group_name_H-M 'P 21 21 21'
_atom_sites_solution_hydrogens geom
_audit_creation_method SHELXL-2014
_cell_angle_alpha 90
_cell_angle_beta 90
_cell_angle_gamma 90
_cell_formula_units_Z 4
_cell_length_a 8.3895(2)
_cell_length_b 14.3785(3)
_cell_length_c 19.2943(4)
_cell_measurement_reflns_used 9901
_cell_measurement_temperature 100(2)
_cell_measurement_theta_max 66.19
_cell_measurement_theta_min 5.52
_cell_volume 2327.44(9)
_computing_cell_refinement 'SAINT (Bruker, 2008)'
_computing_data_collection 'APEX2 (Bruker, 2011)'
_computing_data_reduction 'SAINT and XPREP (Bruker, 2008)'
_computing_molecular_graphics 'DIAMOND (Brandenburg & Putz, 2005)'
_computing_publication_material 'publCIF (Westrip, 2010) & WinGX (Farrugia, 1999)'
_computing_structure_refinement 'SHELXL-2014 (Sheldrick, 2014)'
_computing_structure_solution 'SIR97 (Altomare <i>et al.</i>, 1999)'
_diffrn_ambient_temperature 100(2)
_diffrn_detector_area_resol_mean 8.4
_diffrn_measured_fraction_theta_full 0.959
_diffrn_measured_fraction_theta_max 0.983
_diffrn_measurement_device_type 'Bruker APEX DUO 4K-CCD'
_diffrn_measurement_method '\f and \w scans'
_diffrn_radiation_monochromator 'Incoatec Quazar Multilayer Mirror'
_diffrn_radiation_source 'Incoatec I\mS microfocus X-ray source'
_diffrn_radiation_type CuK\a
_diffrn_radiation_wavelength 1.54178
_diffrn_reflns_av_R_equivalents 0.0298
_diffrn_reflns_av_unetI/netI 0.0173
_diffrn_reflns_Laue_measured_fraction_full 0.959
_diffrn_reflns_Laue_measured_fraction_max 0.983
_diffrn_reflns_limit_h_max 9
_diffrn_reflns_limit_h_min -2
_diffrn_reflns_limit_k_max 17
_diffrn_reflns_limit_k_min -17
_diffrn_reflns_limit_l_max 22
_diffrn_reflns_limit_l_min -22
_diffrn_reflns_number 33204
_diffrn_reflns_point_group_measured_fraction_full 0.955
_diffrn_reflns_point_group_measured_fraction_max 0.980
_diffrn_reflns_theta_full 67.679
_diffrn_reflns_theta_max 66.587
_diffrn_reflns_theta_min 5.522
_exptl_absorpt_coefficient_mu 0.844
_exptl_absorpt_correction_T_max 0.7528
_exptl_absorpt_correction_T_min 0.6664
_exptl_absorpt_correction_type multi-scan
_exptl_absorpt_process_details 'SADABS (Bruker, 2008)'
_exptl_crystal_colour colourless
_exptl_crystal_density_diffrn 1.308
_exptl_crystal_description needle
_exptl_crystal_F_000 968
_exptl_crystal_size_max 0.486
_exptl_crystal_size_mid 0.084
_exptl_crystal_size_min 0.083
_refine_diff_density_max 0.132
_refine_diff_density_min -0.153
_refine_diff_density_rms 0.028
_refine_ls_abs_structure_details
; 
 Flack x determined using 1671 quotients [(I+)-(I-)]/[(I+)+(I-)] 
 (Parsons, Flack and Wagner, Acta Cryst. B69 (2013) 249-259). 
;
_refine_ls_abs_structure_Flack 0.05(3)
_refine_ls_extinction_method none
_refine_ls_goodness_of_fit_ref 1.067
_refine_ls_hydrogen_treatment constr
_refine_ls_matrix_type full
_refine_ls_number_parameters 302
_refine_ls_number_reflns 4018
_refine_ls_number_restraints 0
_refine_ls_restrained_S_all 1.067
_refine_ls_R_factor_all 0.0242
_refine_ls_R_factor_gt 0.0235
_refine_ls_shift/su_max 0.001
_refine_ls_shift/su_mean 0.000
_refine_ls_structure_factor_coef Fsqd
_refine_ls_weighting_details 'w=1/[\s^2^(Fo^2^)+(0.0295P)^2^+0.3994P] where P=(Fo^2^+2Fc^2^)/3'
_refine_ls_weighting_scheme calc
_refine_ls_wR_factor_gt 0.0588
_refine_ls_wR_factor_ref 0.0594
_reflns_Friedel_coverage 0.741
_reflns_Friedel_fraction_full 0.950
_reflns_Friedel_fraction_max 0.974
_reflns_number_gt 3927
_reflns_number_total 4018
_reflns_threshold_expression 'I > 2\s(I)'
_cod_data_source_file ol502305j_si_002.cif
_cod_data_source_block structure7a
_cod_depositor_comments 'Adding full bibliography for 1517461--1517464.cif.'
_cod_database_code 1517464
_shelx_space_group_comment
; 
The symmetry employed for this shelxl refinement is uniquely defined 
by the following loop, which should always be used as a source of 
symmetry information in preference to the above space-group names. 
They are only intended as comments. 
;
_shelx_estimated_absorpt_t_min 0.685
_shelx_estimated_absorpt_t_max 0.933
_shelxl_version_number 2014-3

loop_
_space_group_symop_operation_xyz
'x, y, z'
'x+1/2, -y+1/2, -z'
'-x, y+1/2, -z+1/2'
'-x+1/2, -y, z+1/2'

loop_
_atom_site_label
_atom_site_type_symbol
_atom_site_fract_x
_atom_site_fract_y
_atom_site_fract_z
_atom_site_U_iso_or_equiv
_atom_site_adp_type
_atom_site_occupancy
_atom_site_site_symmetry_order
_atom_site_calc_flag
_atom_site_refinement_flags_posn
_atom_site_refinement_flags_adp
O1 O 1.00461(14) 0.12299(8) 0.68594(7) 0.0307(3) Uani 1 1 d . .
O2 O 1.08315(16) 0.26823(9) 0.71252(8) 0.0399(3) Uani 1 1 d . .
O3 O 0.67599(14) 0.11680(8) 0.67699(6) 0.0248(3) Uani 1 1 d . .
O4 O 0.7373(2) 0.23551(10) 0.60555(7) 0.0460(4) Uani 1 1 d . .
O5 O 0.44050(14) 0.34891(8) 0.88131(6) 0.0252(3) Uani 1 1 d . .
O6 O 0.69191(13) 0.35256(8) 0.83140(6) 0.0247(3) Uani 1 1 d . .
O7 O 0.70622(15) 0.49037(9) 0.88570(8) 0.0367(3) Uani 1 1 d . .
O8 O 0.61969(13) 0.06243(7) 0.81535(5) 0.0212(2) Uani 1 1 d . .
O9 O 0.66426(18) 0.09714(9) 0.92771(6) 0.0365(3) Uani 1 1 d . .
C1 C 1.1565(3) 0.20160(14) 0.60297(12) 0.0464(6) Uani 1 1 d . .
H1A H 1.0772 0.2179 0.5677 0.070 Uiso 1 1 calc R U
H1B H 1.1977 0.1390 0.5938 0.070 Uiso 1 1 calc R U
H1C H 1.2445 0.2464 0.6015 0.070 Uiso 1 1 calc R U
C2 C 1.0809(2) 0.20379(12) 0.67279(11) 0.0320(4) Uani 1 1 d . .
C3 C 0.9094(2) 0.11892(13) 0.74804(9) 0.0290(4) Uani 1 1 d . .
H3A H 0.9649 0.1516 0.7862 0.035 Uiso 1 1 calc R U
H3B H 0.8935 0.0533 0.7620 0.035 Uiso 1 1 calc R U
C4 C 0.74942(19) 0.16442(11) 0.73465(8) 0.0221(3) Uani 1 1 d . .
H4 H 0.7668 0.2311 0.7219 0.027 Uiso 1 1 calc R U
C5 C 0.63875(19) 0.15963(11) 0.79647(8) 0.0208(3) Uani 1 1 d . .
H5 H 0.6879 0.1940 0.8362 0.025 Uiso 1 1 calc R U
C6 C 0.47248(19) 0.20088(11) 0.78125(8) 0.0200(3) Uani 1 1 d . .
H6 H 0.4238 0.1647 0.7424 0.024 Uiso 1 1 calc R U
C7 C 0.36408(19) 0.19302(11) 0.84350(7) 0.0195(3) Uani 1 1 d . .
C8 C 0.26670(19) 0.11352(11) 0.85659(8) 0.0206(3) Uani 1 1 d . .
C9 C 0.25769(19) 0.03603(11) 0.81067(8) 0.0229(3) Uani 1 1 d . .
H9 H 0.3185 0.0365 0.7691 0.027 Uiso 1 1 calc R U
C10 C 0.1632(2) -0.03887(11) 0.82529(9) 0.0272(4) Uani 1 1 d . .
H10 H 0.1599 -0.0898 0.7940 0.033 Uiso 1 1 calc R U
C11 C 0.0708(2) -0.04141(13) 0.88612(10) 0.0326(4) Uani 1 1 d . .
H11 H 0.0060 -0.0939 0.8960 0.039 Uiso 1 1 calc R U
C12 C 0.6844(2) 0.15868(13) 0.61448(9) 0.0308(4) Uani 1 1 d . .
C13 C 0.6210(3) 0.09599(15) 0.55955(9) 0.0408(5) Uani 1 1 d . .
H13A H 0.6164 0.1297 0.5154 0.061 Uiso 1 1 calc R U
H13B H 0.5138 0.0751 0.5723 0.061 Uiso 1 1 calc R U
H13C H 0.6913 0.0419 0.5547 0.061 Uiso 1 1 calc R U
C14 C 0.0751(2) 0.03204(13) 0.93077(9) 0.0312(4) Uani 1 1 d . .
H14 H 0.0115 0.0304 0.9715 0.037 Uiso 1 1 calc R U
C15 C 0.1720(2) 0.11053(12) 0.91775(8) 0.0241(3) Uani 1 1 d . .
C16 C 0.1756(2) 0.18698(12) 0.96414(8) 0.0260(4) Uani 1 1 d . .
H16 H 0.1142 0.1848 1.0055 0.031 Uiso 1 1 calc R U
C17 C 0.2657(2) 0.26349(12) 0.95033(8) 0.0239(3) Uani 1 1 d . .
H17 H 0.2662 0.3147 0.9814 0.029 Uiso 1 1 calc R U
C18 C 0.35850(19) 0.26607(11) 0.88940(8) 0.0207(3) Uani 1 1 d . .
C19 C 0.52419(18) 0.36664(11) 0.81907(9) 0.0225(3) Uani 1 1 d . .
H19 H 0.5062 0.4328 0.8051 0.027 Uiso 1 1 calc R U
C20 C 0.7702(2) 0.42047(12) 0.86706(9) 0.0268(4) Uani 1 1 d . .
C21 C 0.9405(2) 0.39468(14) 0.87878(11) 0.0360(4) Uani 1 1 d . .
H21A H 1.0030 0.4510 0.8875 0.054 Uiso 1 1 calc R U
H21B H 0.9820 0.3630 0.8376 0.054 Uiso 1 1 calc R U
H21C H 0.9480 0.3531 0.9189 0.054 Uiso 1 1 calc R U
C22 C 0.47642(19) 0.30395(11) 0.76020(8) 0.0221(3) Uani 1 1 d . .
H22A H 0.5526 0.3121 0.7215 0.026 Uiso 1 1 calc R U
H22B H 0.3695 0.3225 0.7434 0.026 Uiso 1 1 calc R U
C23 C 0.6317(2) 0.04155(12) 0.88385(8) 0.0251(3) Uani 1 1 d . .
C24 C 0.5989(2) -0.05910(12) 0.89605(9) 0.0336(4) Uani 1 1 d . .
H24A H 0.6198 -0.0742 0.9447 0.050 Uiso 1 1 calc R U
H24B H 0.6682 -0.0967 0.8663 0.050 Uiso 1 1 calc R U
H24C H 0.4872 -0.0725 0.8851 0.050 Uiso 1 1 calc R U

loop_
_atom_site_aniso_label
_atom_site_aniso_U_11
_atom_site_aniso_U_22
_atom_site_aniso_U_33
_atom_site_aniso_U_23
_atom_site_aniso_U_13
_atom_site_aniso_U_12
O1 0.0251(6) 0.0253(6) 0.0418(7) -0.0011(5) 0.0129(5) 0.0026(5)
O2 0.0286(7) 0.0337(7) 0.0573(8) -0.0076(7) -0.0066(6) -0.0018(6)
O3 0.0270(6) 0.0267(6) 0.0206(5) -0.0042(5) 0.0035(5) -0.0052(5)
O4 0.0693(10) 0.0388(8) 0.0301(7) 0.0035(6) -0.0026(7) -0.0200(7)
O5 0.0284(6) 0.0228(6) 0.0245(5) -0.0034(5) 0.0035(5) -0.0022(5)
O6 0.0211(6) 0.0222(6) 0.0308(6) -0.0030(5) -0.0024(5) 0.0006(4)
O7 0.0309(7) 0.0264(6) 0.0528(8) -0.0109(6) 0.0013(6) -0.0022(5)
O8 0.0233(5) 0.0211(5) 0.0190(5) -0.0024(4) -0.0023(4) 0.0016(4)
O9 0.0546(9) 0.0325(7) 0.0224(6) -0.0048(5) -0.0096(6) -0.0048(6)
C1 0.0441(12) 0.0272(9) 0.0678(14) 0.0073(9) 0.0268(11) 0.0044(9)
C2 0.0187(8) 0.0254(9) 0.0519(11) 0.0028(8) 0.0018(8) 0.0050(7)
C3 0.0230(9) 0.0333(9) 0.0308(9) -0.0004(7) 0.0057(7) 0.0053(7)
C4 0.0209(8) 0.0231(8) 0.0223(7) -0.0053(6) -0.0007(6) -0.0005(7)
C5 0.0213(8) 0.0211(7) 0.0200(7) -0.0025(6) -0.0009(6) 0.0005(7)
C6 0.0185(8) 0.0237(8) 0.0177(7) -0.0017(6) -0.0007(6) -0.0003(6)
C7 0.0185(7) 0.0231(8) 0.0168(7) 0.0011(6) -0.0023(6) 0.0041(6)
C8 0.0184(8) 0.0231(8) 0.0204(7) 0.0024(6) -0.0012(6) 0.0034(6)
C9 0.0200(8) 0.0258(8) 0.0228(8) -0.0007(6) -0.0002(6) 0.0032(6)
C10 0.0264(8) 0.0225(8) 0.0326(9) -0.0015(7) -0.0025(7) 0.0010(7)
C11 0.0326(9) 0.0263(9) 0.0390(10) 0.0061(8) 0.0019(8) -0.0053(7)
C12 0.0333(9) 0.0358(10) 0.0233(8) -0.0018(8) 0.0041(7) -0.0058(8)
C13 0.0467(12) 0.0530(12) 0.0226(9) -0.0065(8) 0.0045(8) -0.0193(10)
C14 0.0328(9) 0.0325(9) 0.0285(9) 0.0062(8) 0.0060(7) -0.0015(8)
C15 0.0240(8) 0.0270(8) 0.0214(8) 0.0036(7) 0.0010(6) 0.0032(7)
C16 0.0274(9) 0.0320(9) 0.0188(8) 0.0020(7) 0.0040(7) 0.0038(7)
C17 0.0254(8) 0.0268(8) 0.0195(7) -0.0035(6) 0.0012(6) 0.0040(7)
C18 0.0183(7) 0.0227(7) 0.0211(7) 0.0006(6) -0.0018(6) 0.0028(6)
C19 0.0188(8) 0.0237(8) 0.0251(8) 0.0022(7) 0.0014(6) 0.0010(6)
C20 0.0272(9) 0.0236(8) 0.0295(9) -0.0001(7) 0.0002(7) -0.0051(7)
C21 0.0277(9) 0.0336(10) 0.0466(11) -0.0040(9) -0.0085(8) -0.0029(8)
C22 0.0185(8) 0.0270(8) 0.0207(8) 0.0028(7) -0.0002(6) 0.0017(6)
C23 0.0265(8) 0.0287(8) 0.0203(7) -0.0025(7) -0.0045(7) 0.0023(7)
C24 0.0453(11) 0.0285(9) 0.0271(9) 0.0022(7) -0.0127(8) -0.0016(8)

loop_
_atom_type_symbol
_atom_type_description
_atom_type_scat_dispersion_real
_atom_type_scat_dispersion_imag
_atom_type_scat_source
C C 0.0181 0.0091 'International Tables Vol C Tables 4.2.6.8 and 6.1.1.4'
H H 0.0000 0.0000 'International Tables Vol C Tables 4.2.6.8 and 6.1.1.4'
O O 0.0492 0.0322 'International Tables Vol C Tables 4.2.6.8 and 6.1.1.4'

loop_
_geom_angle_atom_site_label_1
_geom_angle_atom_site_label_2
_geom_angle_atom_site_label_3
_geom_angle
C2 O1 C3 116.99(14)
C12 O3 C4 117.03(13)
C18 O5 C19 119.84(12)
C20 O6 C19 116.94(13)
C23 O8 C5 116.62(12)
C2 C1 H1A 109.5
C2 C1 H1B 109.5
H1A C1 H1B 109.5
C2 C1 H1C 109.5
H1A C1 H1C 109.5
H1B C1 H1C 109.5
O2 C2 O1 123.40(18)
O2 C2 C1 125.88(18)
O1 C2 C1 110.71(16)
O1 C3 C4 109.37(14)
O1 C3 H3A 109.8
C4 C3 H3A 109.8
O1 C3 H3B 109.8
C4 C3 H3B 109.8
H3A C3 H3B 108.2
O3 C4 C5 108.90(13)
O3 C4 C3 107.73(13)
C5 C4 C3 112.92(13)
O3 C4 H4 109.1
C5 C4 H4 109.1
C3 C4 H4 109.1
O8 C5 C4 107.99(12)
O8 C5 C6 108.53(12)
C4 C5 C6 112.77(12)
O8 C5 H5 109.2
C4 C5 H5 109.2
C6 C5 H5 109.2
C7 C6 C22 107.17(13)
C7 C6 C5 111.34(13)
C22 C6 C5 113.65(13)
C7 C6 H6 108.2
C22 C6 H6 108.2
C5 C6 H6 108.2
C18 C7 C8 118.58(14)
C18 C7 C6 118.39(14)
C8 C7 C6 123.02(13)
C15 C8 C9 117.52(15)
C15 C8 C7 119.35(14)
C9 C8 C7 123.12(14)
C10 C9 C8 121.23(15)
C10 C9 H9 119.4
C8 C9 H9 119.4
C9 C10 C11 120.81(16)
C9 C10 H10 119.6
C11 C10 H10 119.6
C14 C11 C10 119.51(16)
C14 C11 H11 120.2
C10 C11 H11 120.2
O4 C12 O3 123.84(16)
O4 C12 C13 125.84(17)
O3 C12 C13 110.32(15)
C12 C13 H13A 109.5
C12 C13 H13B 109.5
H13A C13 H13B 109.5
C12 C13 H13C 109.5
H13A C13 H13C 109.5
H13B C13 H13C 109.5
C11 C14 C15 121.41(16)
C11 C14 H14 119.3
C15 C14 H14 119.3
C14 C15 C16 121.27(15)
C14 C15 C8 119.51(15)
C16 C15 C8 119.22(15)
C17 C16 C15 120.98(15)
C17 C16 H16 119.5
C15 C16 H16 119.5
C16 C17 C18 119.40(15)
C16 C17 H17 120.3
C18 C17 H17 120.3
C7 C18 O5 124.60(14)
C7 C18 C17 122.39(15)
O5 C18 C17 113.01(13)
O5 C19 O6 108.61(13)
O5 C19 C22 113.63(13)
O6 C19 C22 107.50(13)
O5 C19 H19 109.0
O6 C19 H19 109.0
C22 C19 H19 109.0
O7 C20 O6 122.57(16)
O7 C20 C21 126.37(17)
O6 C20 C21 111.06(15)
C20 C21 H21A 109.5
C20 C21 H21B 109.5
H21A C21 H21B 109.5
C20 C21 H21C 109.5
H21A C21 H21C 109.5
H21B C21 H21C 109.5
C19 C22 C6 112.57(13)
C19 C22 H22A 109.1
C6 C22 H22A 109.1
C19 C22 H22B 109.1
C6 C22 H22B 109.1
H22A C22 H22B 107.8
O9 C23 O8 123.89(15)
O9 C23 C24 125.38(15)
O8 C23 C24 110.73(13)
C23 C24 H24A 109.5
C23 C24 H24B 109.5
H24A C24 H24B 109.5
C23 C24 H24C 109.5
H24A C24 H24C 109.5
H24B C24 H24C 109.5

loop_
_geom_bond_atom_site_label_1
_geom_bond_atom_site_label_2
_geom_bond_distance
O1 C2 1.351(2)
O1 C3 1.441(2)
O2 C2 1.203(2)
O3 C12 1.350(2)
O3 C4 1.4442(19)
O4 C12 1.203(2)
O5 C18 1.384(2)
O5 C19 1.414(2)
O6 C20 1.363(2)
O6 C19 1.441(2)
O7 C20 1.195(2)
O8 C23 1.3592(19)
O8 C5 1.4532(19)
O9 C23 1.196(2)
C1 C2 1.489(3)
C1 H1A 0.9800
C1 H1B 0.9800
C1 H1C 0.9800
C3 C4 1.515(2)
C3 H3A 0.9900
C3 H3B 0.9900
C4 C5 1.513(2)
C4 H4 1.0000
C5 C6 1.544(2)
C5 H5 1.0000
C6 C7 1.511(2)
C6 C22 1.537(2)
C6 H6 1.0000
C7 C18 1.375(2)
C7 C8 1.427(2)
C8 C15 1.423(2)
C8 C9 1.426(2)
C9 C10 1.366(2)
C9 H9 0.9500
C10 C11 1.407(3)
C10 H10 0.9500
C11 C14 1.363(3)
C11 H11 0.9500
C12 C13 1.489(3)
C13 H13A 0.9800
C13 H13B 0.9800
C13 H13C 0.9800
C14 C15 1.414(3)
C14 H14 0.9500
C15 C16 1.418(2)
C16 C17 1.361(2)
C16 H16 0.9500
C17 C18 1.410(2)
C17 H17 0.9500
C19 C22 1.504(2)
C19 H19 1.0000
C20 C21 1.493(3)
C21 H21A 0.9800
C21 H21B 0.9800
C21 H21C 0.9800
C22 H22A 0.9900
C22 H22B 0.9900
C23 C24 1.492(2)
C24 H24A 0.9800
C24 H24B 0.9800
C24 H24C 0.9800
